data_4110191
loop_
_publ_author_name
'Jian Zhang'
'Shumei Chen'
'Henry Valle'
'Matthew Wong'
'Cristina Austria'
'Maria Cruz'
'Xianhui Bu'

_publ_contact_author_address
;
Department of Chemistry and Biochemistry
California State University, Long Beach
1250 Bellflower Boulevard, Long Beach, CA 90840

;
_publ_contact_author_email xbu@csulb.edu
_publ_contact_author_name 'Xianhui Bu'
_publ_contact_author_phone
;
;
_publ_section_title
;
 Manganese and Magnesium Homochiral Materials: Decoration of Honeycomb
 Channels with Homochiral Chains
;
_journal_name_full 'Journal of the American Chemical Society'
_journal_page_first 14168
_journal_page_last 14169
_journal_paper_doi 10.1021/ja076532y
_journal_volume 129
_journal_year 2007
_chemical_formula_sum 'C14 H18 Mn3 O12'
_chemical_formula_weight 543.10
_chemical_name_systematic
; 
 ? 
;
_space_group_IT_number 145
_symmetry_cell_setting trigonal
_symmetry_space_group_name_Hall 'P 32'
_symmetry_space_group_name_H-M 'P 32'
_atom_sites_solution_hydrogens geom
_atom_sites_solution_primary direct
_atom_sites_solution_secondary difmap
_audit_creation_method SHELXL-97
_cell_angle_alpha 90.00
_cell_angle_beta 90.00
_cell_angle_gamma 120.00
_cell_formula_units_Z 3
_cell_length_a 15.12810(10)
_cell_length_b 15.12810(10)
_cell_length_c 7.71600(10)
_cell_measurement_reflns_used 2575
_cell_measurement_temperature 273(2)
_cell_measurement_theta_max 19.34
_cell_measurement_theta_min 2.69
_cell_volume 1529.30(2)
_computing_cell_refinement 'Bruker SMART'
_computing_data_collection 'Bruker SMART'
_computing_data_reduction 'Bruker SAINT'
_computing_molecular_graphics 'Bruker SHELXTL'
_computing_publication_material 'Bruker SHELXTL'
_computing_structure_refinement 'SHELXL-97 (Sheldrick, 1997)'
_computing_structure_solution 'SHELXS-97 (Sheldrick, 1990)'
_diffrn_ambient_temperature 273(2)
_diffrn_measured_fraction_theta_full 0.999
_diffrn_measured_fraction_theta_max 0.999
_diffrn_measurement_device_type 'CCD area detector'
_diffrn_measurement_method 'phi and omega scans'
_diffrn_radiation_monochromator graphite
_diffrn_radiation_source 'fine-focus sealed tube'
_diffrn_radiation_type MoK\a
_diffrn_radiation_wavelength 0.71073
_diffrn_reflns_av_R_equivalents 0.0773
_diffrn_reflns_av_sigmaI/netI 0.1193
_diffrn_reflns_limit_h_max 17
_diffrn_reflns_limit_h_min -14
_diffrn_reflns_limit_k_max 17
_diffrn_reflns_limit_k_min -15
_diffrn_reflns_limit_l_max 7
_diffrn_reflns_limit_l_min -8
_diffrn_reflns_number 10893
_diffrn_reflns_theta_full 24.24
_diffrn_reflns_theta_max 24.24
_diffrn_reflns_theta_min 1.55
_exptl_absorpt_coefficient_mu 1.888
_exptl_absorpt_correction_type none
_exptl_crystal_density_diffrn 1.769
_exptl_crystal_density_meas 0
_exptl_crystal_F_000 819
_refine_diff_density_max 1.117
_refine_diff_density_min -0.827
_refine_diff_density_rms 0.149
_refine_ls_abs_structure_details 'Flack H D (1983), Acta Cryst. A39, 876-881'
_refine_ls_abs_structure_Flack 0.09(5)
_refine_ls_extinction_method none
_refine_ls_goodness_of_fit_ref 1.043
_refine_ls_hydrogen_treatment constr
_refine_ls_matrix_type full
_refine_ls_number_parameters 227
_refine_ls_number_reflns 3001
_refine_ls_number_restraints 20
_refine_ls_restrained_S_all 1.076
_refine_ls_R_factor_all 0.0932
_refine_ls_R_factor_gt 0.0662
_refine_ls_shift/su_max 0.010
_refine_ls_shift/su_mean 0.001
_refine_ls_structure_factor_coef Fsqd
_refine_ls_weighting_details 'calc w=1/[\s^2^(Fo^2^)+(0.0904P)^2^+0.0000P] where P=(Fo^2^+2Fc^2^)/3'
_refine_ls_weighting_scheme calc
_refine_ls_wR_factor_gt 0.1568
_refine_ls_wR_factor_ref 0.1706
_reflns_number_gt 2165
_reflns_number_total 3001
_reflns_threshold_expression >2sigma(I)
_cod_data_source_file ja076532ysi20070829_024944.cif
_cod_data_source_block 1
_cod_database_code 4110191

loop_
_symmetry_equiv_pos_as_xyz
'x, y, z'
'-y, x-y, z+2/3'
'-x+y, -x, z+1/3'

loop_
_atom_site_label
_atom_site_type_symbol
_atom_site_fract_x
_atom_site_fract_y
_atom_site_fract_z
_atom_site_U_iso_or_equiv
_atom_site_adp_type
_atom_site_occupancy
_atom_site_symmetry_multiplicity
_atom_site_calc_flag
_atom_site_refinement_flags
Mn1 Mn 0.75713(13) 0.34462(13) 0.1620(2) 0.0173(5) Uani 1 1 d .
Mn2 Mn 1.01159(13) 0.09036(13) -0.0928(2) 0.0186(5) Uani 1 1 d .
Mn3 Mn 0.85178(14) 0.18479(14) 0.0351(3) 0.0295(5) Uani 1 1 d .
O1 O 0.9594(11) 0.2681(12) -0.153(3) 0.160(9) Uani 1 1 d .
O2 O 1.0859(7) 0.2419(6) -0.1838(11) 0.031(2) Uani 1 1 d .
O3 O 0.9365(12) 0.2963(12) -0.779(3) 0.167(10) Uani 1 1 d .
O4 O 0.9052(6) 0.4156(6) -0.7397(11) 0.028(2) Uani 1 1 d .
O5 O 0.7631(6) 0.2574(6) -0.0553(10) 0.021(2) Uani 1 1 d .
O6 O 0.6876(6) 0.2910(6) -0.2710(10) 0.022(2) Uani 1 1 d .
O7 O 0.9570(6) 0.0172(6) 0.3405(10) 0.0194(19) Uani 1 1 d .
O8 O 0.9230(6) 0.0953(6) 0.1217(11) 0.021(2) Uani 1 1 d .
O9 O 0.8761(6) 0.0161(6) -0.2516(11) 0.020(2) Uani 1 1 d .
O10 O 0.7660(7) 0.0624(7) -0.1499(11) 0.032(2) Uani 1 1 d .
O11 O 0.7281(6) 0.0985(6) 0.2199(11) 0.029(2) Uani 1 1 d .
O12 O 0.6804(6) 0.2061(6) 0.3244(10) 0.022(2) Uani 1 1 d .
C1 C 1.1028(10) 0.3916(10) -0.3131(17) 0.070(6) Uani 1 1 d D
C2 C 1.1110(15) 0.3986(16) -0.514(2) 0.213(17) Uiso 1 1 d D
C3 C 1.0375(15) 0.4300(15) -0.587(2) 0.101(7) Uiso 1 1 d D
H3A H 1.0801 0.5007 -0.6266 0.121 Uiso 1 1 calc R
C4 C 0.9762(16) 0.436(2) -0.408(3) 0.163(13) Uiso 1 1 d D
H4A H 0.9529 0.4849 -0.4211 0.195 Uiso 1 1 calc R
H4B H 0.9193 0.3699 -0.3769 0.195 Uiso 1 1 calc R
C5 C 1.066(2) 0.473(2) -0.278(3) 0.180(13) Uiso 1 1 d D
H5A H 1.0435 0.4700 -0.1597 0.217 Uiso 1 1 calc R
H5B H 1.1199 0.5422 -0.3041 0.217 Uiso 1 1 calc R
C6 C 1.2189(16) 0.450(2) -0.250(3) 0.211(16) Uiso 1 1 d D
H6A H 1.2483 0.4070 -0.2694 0.317 Uiso 1 1 calc R
H6B H 1.2215 0.4644 -0.1282 0.317 Uiso 1 1 calc R
H6C H 1.2566 0.5121 -0.3132 0.317 Uiso 1 1 calc R
C7 C 1.1040(14) 0.3022(11) -0.576(2) 0.073(6) Uiso 1 1 d D
H7A H 1.0387 0.2454 -0.5456 0.109 Uiso 1 1 calc R
H7B H 1.1571 0.2941 -0.5240 0.109 Uiso 1 1 calc R
H7C H 1.1117 0.3049 -0.7002 0.109 Uiso 1 1 calc R
C8 C 1.2185(17) 0.4923(19) -0.565(4) 0.49(6) Uiso 1 1 d D
H8A H 1.2242 0.4975 -0.6891 0.735 Uiso 1 1 calc R
H8B H 1.2717 0.4822 -0.5191 0.735 Uiso 1 1 calc R
H8C H 1.2247 0.5540 -0.5184 0.735 Uiso 1 1 calc R
C9 C 1.0450(11) 0.2926(11) -0.208(2) 0.041(4) Uani 1 1 d .
C10 C 0.9608(13) 0.3798(11) -0.720(2) 0.048(5) Uani 1 1 d .
C11 C 0.7239(9) 0.2393(9) -0.2071(15) 0.018(3) Uani 1 1 d .
C12 C 0.9068(9) 0.0557(9) 0.2748(16) 0.019(3) Uani 1 1 d .
H12A H 0.8553 0.0554 0.3410 0.022 Uiso 1 1 calc R
C13 C 0.7904(12) 0.0094(11) -0.2442(18) 0.036(4) Uani 1 1 d .
C14 C 0.6737(10) 0.1171(10) 0.3135(17) 0.027(3) Uani 1 1 d .
H14A H 0.6247 0.0643 0.3808 0.032 Uiso 1 1 calc R

loop_
_atom_site_aniso_label
_atom_site_aniso_U_11
_atom_site_aniso_U_22
_atom_site_aniso_U_33
_atom_site_aniso_U_23
_atom_site_aniso_U_13
_atom_site_aniso_U_12
Mn1 0.0198(11) 0.0206(11) 0.0113(11) 0.0000(9) 0.0004(9) 0.0100(9)
Mn2 0.0204(11) 0.0221(11) 0.0119(11) -0.0014(9) 0.0004(9) 0.0096(9)
Mn3 0.0253(12) 0.0231(12) 0.0422(12) 0.0011(10) -0.0045(11) 0.0137(9)
O1 0.068(10) 0.114(12) 0.33(2) 0.161(15) 0.128(14) 0.070(9)
O2 0.041(6) 0.024(5) 0.038(6) 0.007(4) -0.009(5) 0.023(5)
O3 0.116(12) 0.110(12) 0.33(3) -0.141(16) -0.183(16) 0.096(11)
O4 0.022(5) 0.033(5) 0.038(6) 0.014(5) -0.002(4) 0.020(5)
O5 0.024(5) 0.027(5) 0.014(5) 0.001(4) -0.001(4) 0.015(4)
O6 0.027(5) 0.021(5) 0.021(5) -0.001(4) 0.004(4) 0.014(4)
O7 0.025(5) 0.021(5) 0.013(5) -0.004(4) -0.008(4) 0.012(4)
O8 0.018(5) 0.016(5) 0.026(5) 0.001(4) 0.001(4) 0.007(4)
O9 0.017(5) 0.026(5) 0.029(5) -0.002(4) 0.005(4) 0.020(4)
O10 0.043(6) 0.031(5) 0.030(6) -0.001(5) 0.004(5) 0.024(5)
O11 0.036(6) 0.020(5) 0.035(6) 0.005(4) -0.004(5) 0.016(5)
O12 0.022(5) 0.026(5) 0.023(5) 0.004(4) 0.010(4) 0.015(4)
C1 0.034(10) 0.052(11) 0.100(16) 0.041(11) -0.012(10) 0.004(9)
C9 0.026(9) 0.045(10) 0.055(11) 0.011(8) 0.002(8) 0.020(8)
C10 0.073(12) 0.018(8) 0.057(11) -0.032(8) -0.050(9) 0.026(9)
C11 0.017(7) 0.028(8) 0.016(7) 0.008(6) -0.001(6) 0.016(6)
C12 0.015(7) 0.013(7) 0.025(8) -0.005(6) 0.001(6) 0.005(6)
C13 0.050(10) 0.035(9) 0.018(8) 0.009(7) -0.006(7) 0.018(8)
C14 0.027(8) 0.030(8) 0.029(8) 0.000(7) 0.005(7) 0.019(7)

loop_
_atom_type_symbol
_atom_type_description
_atom_type_scat_dispersion_real
_atom_type_scat_dispersion_imag
_atom_type_scat_source
C C 0.0033 0.0016 'International Tables Vol C Tables 4.2.6.8 and 6.1.1.4'
H H 0.0000 0.0000 'International Tables Vol C Tables 4.2.6.8 and 6.1.1.4'
O O 0.0106 0.0060 'International Tables Vol C Tables 4.2.6.8 and 6.1.1.4'
Mn Mn 0.3368 0.7283 'International Tables Vol C Tables 4.2.6.8 and 6.1.1.4'

loop_
_geom_angle_atom_site_label_1
_geom_angle_atom_site_label_2
_geom_angle_atom_site_label_3
_geom_angle
_geom_angle_site_symmetry_1
_geom_angle_site_symmetry_3
O4 Mn1 O5 103.5(3) 1_556 .
O4 Mn1 O12 91.8(3) 1_556 2_654
O5 Mn1 O12 90.6(3) . 2_654
O4 Mn1 O12 101.7(3) 1_556 .
O5 Mn1 O12 91.4(3) . .
O12 Mn1 O12 165.5(3) 2_654 .
O4 Mn1 O6 88.9(3) 1_556 2_655
O5 Mn1 O6 164.3(3) . 2_655
O12 Mn1 O6 98.8(3) 2_654 2_655
O12 Mn1 O6 76.5(3) . 2_655
O4 Mn1 O6 163.9(3) 1_556 3_665
O5 Mn1 O6 87.5(3) . 3_665
O12 Mn1 O6 76.2(3) 2_654 3_665
O12 Mn1 O6 89.5(3) . 3_665
O6 Mn1 O6 82.47(13) 2_655 3_665
O2 Mn2 O8 102.8(3) . .
O2 Mn2 O9 103.2(3) . .
O8 Mn2 O9 90.5(3) . .
O2 Mn2 O7 89.9(3) . 3_764
O8 Mn2 O7 163.1(3) . 3_764
O9 Mn2 O7 75.5(3) . 3_764
O2 Mn2 O9 91.4(3) . 3_765
O8 Mn2 O9 90.8(3) . 3_765
O9 Mn2 O9 164.7(3) . 3_765
O7 Mn2 O9 100.1(3) 3_764 3_765
O2 Mn2 O7 162.1(3) . 2_644
O8 Mn2 O7 87.9(3) . 2_644
O9 Mn2 O7 90.8(3) . 2_644
O7 Mn2 O7 82.91(13) 3_764 2_644
O9 Mn2 O7 74.0(3) 3_765 2_644
O1 Mn3 O3 90.7(9) . 1_556
O1 Mn3 O10 90.6(7) . .
O3 Mn3 O10 176.5(5) 1_556 .
O1 Mn3 O11 174.8(5) . .
O3 Mn3 O11 91.7(7) 1_556 .
O10 Mn3 O11 87.2(3) . .
O1 Mn3 O8 96.3(4) . .
O3 Mn3 O8 89.8(4) 1_556 .
O10 Mn3 O8 86.8(3) . .
O11 Mn3 O8 88.3(3) . .
O1 Mn3 O5 87.9(4) . .
O3 Mn3 O5 95.4(4) 1_556 .
O10 Mn3 O5 88.0(3) . .
O11 Mn3 O5 87.3(3) . .
O8 Mn3 O5 173.3(3) . .
C9 O1 Mn3 144.2(13) . .
C9 O2 Mn2 125.1(9) . .
C10 O3 Mn3 147.2(12) . 1_554
C10 O4 Mn1 128.4(9) . 1_554
C11 O5 Mn1 133.2(7) . .
C11 O5 Mn3 120.6(7) . .
Mn1 O5 Mn3 106.1(3) . .
C11 O6 Mn1 123.3(7) . 3_664
C11 O6 Mn1 135.3(8) . 2_654
Mn1 O6 Mn1 98.8(3) 3_664 2_654
C12 O7 Mn2 123.9(7) . 2_645
C12 O7 Mn2 133.8(7) . 3_765
Mn2 O7 Mn2 100.5(3) 2_645 3_765
C12 O8 Mn2 131.6(7) . .
C12 O8 Mn3 121.5(7) . .
Mn2 O8 Mn3 106.9(4) . .
C13 O9 Mn2 133.8(9) . .
C13 O9 Mn2 122.8(9) . 2_644
Mn2 O9 Mn2 102.6(3) . 2_644
C13 O10 Mn3 132.5(9) . .
C14 O11 Mn3 135.8(9) . .
C14 O12 Mn1 125.0(8) . 3_665
C14 O12 Mn1 132.6(8) . .
Mn1 O12 Mn1 101.6(3) 3_665 .
C9 C1 C2 125.5(13) . .
C9 C1 C6 107.9(15) . .
C2 C1 C6 103.9(12) . .
C9 C1 C5 114.5(15) . .
C2 C1 C5 99.2(11) . .
C6 C1 C5 103.5(12) . .
C7 C2 C3 118.7(14) . .
C7 C2 C1 107.0(13) . .
C3 C2 C1 110.4(11) . .
C7 C2 C8 109.5(14) . .
C3 C2 C8 102.2(14) . .
C1 C2 C8 108.8(14) . .
C10 C3 C2 128.3(15) . .
C10 C3 C4 106.8(16) . .
C2 C3 C4 102.6(10) . .
C5 C4 C3 98.2(11) . .
C4 C5 C1 101.0(13) . .
O2 C9 O1 123.3(15) . .
O2 C9 C1 118.4(13) . .
O1 C9 C1 118.3(13) . .
O3 C10 O4 120.0(14) . .
O3 C10 C3 123.9(15) . .
O4 C10 C3 113.9(13) . .
O6 C11 O5 121.7(10) . .
O7 C12 O8 124.0(10) . .
O9 C13 O10 126.4(13) . .
O11 C14 O12 124.1(12) . .

loop_
_geom_bond_atom_site_label_1
_geom_bond_atom_site_label_2
_geom_bond_distance
_geom_bond_site_symmetry_2
Mn1 O4 2.083(8) 1_556
Mn1 O5 2.163(8) .
Mn1 O12 2.191(8) 2_654
Mn1 O12 2.208(8) .
Mn1 O6 2.230(8) 2_655
Mn1 O6 2.259(8) 3_665
Mn2 O2 2.107(8) .
Mn2 O8 2.154(8) .
Mn2 O9 2.159(8) .
Mn2 O7 2.197(8) 3_764
Mn2 O9 2.204(8) 3_765
Mn2 O7 2.232(8) 2_644
Mn3 O1 2.074(14) .
Mn3 O3 2.094(14) 1_556
Mn3 O10 2.179(9) .
Mn3 O11 2.190(9) .
Mn3 O8 2.213(8) .
Mn3 O5 2.229(8) .
O1 C9 1.231(18) .
O2 C9 1.215(15) .
O3 C10 1.213(17) .
O3 Mn3 2.094(14) 1_554
O4 C10 1.216(16) .
O4 Mn1 2.083(8) 1_554
O5 C11 1.279(13) .
O6 C11 1.259(13) .
O6 Mn1 2.230(8) 3_664
O6 Mn1 2.259(8) 2_654
O7 C12 1.271(13) .
O7 Mn2 2.197(8) 2_645
O7 Mn2 2.232(8) 3_765
O8 C12 1.291(14) .
O9 C13 1.251(16) .
O9 Mn2 2.204(8) 2_644
O10 C13 1.266(17) .
O11 C14 1.229(14) .
O12 C14 1.302(14) .
O12 Mn1 2.191(8) 3_665
C1 C9 1.535(19) .
C1 C2 1.553(16) .
C1 C6 1.598(16) .
C1 C5 1.609(17) .
C2 C7 1.490(16) .
C2 C3 1.520(15) .
C2 C8 1.583(18) .
C3 C10 1.45(2) .
C3 C4 1.691(16) .
C4 C5 1.552(17) .
